data_4107752
loop_
_publ_author_name
'Anand Singh'
'Jeffrey N. Johnston'

_publ_section_title
;
 A Diastereo- and Enantioselective Synthesis of \a-Substituted
 syn-\a,\b-Diamino Acids
;
_journal_name_full 'Journal of the American Chemical Society'
_journal_page_first 5866
_journal_page_last 5867
_journal_paper_doi 10.1021/ja8011808
_journal_volume 130
_journal_year 2008
_chemical_absolute_configuration ad
_chemical_formula_moiety 'C28 H37 Cl N2 O6'
_chemical_formula_sum 'C28 H37 Cl N2 O6'
_chemical_formula_weight 533.05
_chemical_name_systematic
; 
 ? 
;
_space_group_IT_number 19
_symmetry_cell_setting orthorhombic
_symmetry_space_group_name_Hall 'P 2ac 2ab'
_symmetry_space_group_name_H-M 'P 21 21 21'
_atom_sites_solution_hydrogens geom
_atom_sites_solution_primary direct
_atom_sites_solution_secondary difmap
_audit_creation_method SHELXL-97
_cell_angle_alpha 90.00
_cell_angle_beta 90.00
_cell_angle_gamma 90.00
_cell_formula_units_Z 4
_cell_length_a 9.6521(7)
_cell_length_b 11.1645(8)
_cell_length_c 27.4646(18)
_cell_measurement_reflns_used 6652
_cell_measurement_temperature 150(2)
_cell_measurement_theta_max 23.2
_cell_measurement_theta_min 2.2
_cell_volume 2959.6(4)
_computing_cell_refinement 'APEX II v.2.2 (Bruker, 2007)'
_computing_data_collection 'APEX II v.2.2 (Bruker, 2007)'
_computing_data_reduction 'APEX II v.2.2 (Bruker, 2007)'
_computing_molecular_graphics 'SHELXTL (Bruker, 2003)'
_computing_publication_material 'SHELXTL (Bruker, 2003)'
_computing_structure_refinement 'SHELXL-97 (Sheldrick, 1997)'
_computing_structure_solution 'SIR-2004 (Burla et al., 2005)'
_diffrn_ambient_temperature 150(2)
_diffrn_detector 'CCD area detector'
_diffrn_detector_area_resol_mean 83.33
_diffrn_detector_type 'Bruker SMART APEXII'
_diffrn_measured_fraction_theta_full 0.995
_diffrn_measured_fraction_theta_max 0.995
_diffrn_measurement_details '0.30 degree frames measured for 60 seconds each'
_diffrn_measurement_device 'APEX Kappa Duo'
_diffrn_measurement_device_type Kappa
_diffrn_measurement_method 'omega and phi scans'
_diffrn_radiation_monochromator graphite
_diffrn_radiation_source 'fine-focus sealed tube'
_diffrn_radiation_type MoK\a
_diffrn_radiation_wavelength 0.71073
_diffrn_reflns_av_R_equivalents 0.0460
_diffrn_reflns_av_sigmaI/netI 0.0389
_diffrn_reflns_limit_h_max 12
_diffrn_reflns_limit_h_min -9
_diffrn_reflns_limit_k_max 13
_diffrn_reflns_limit_k_min -13
_diffrn_reflns_limit_l_max 34
_diffrn_reflns_limit_l_min -34
_diffrn_reflns_number 29147
_diffrn_reflns_theta_full 26.39
_diffrn_reflns_theta_max 26.39
_diffrn_reflns_theta_min 2.24
_exptl_absorpt_coefficient_mu 0.170
_exptl_absorpt_correction_T_max 0.9916
_exptl_absorpt_correction_T_min 0.9588
_exptl_absorpt_correction_type multi-scan
_exptl_absorpt_process_details 'SADABS, R. Blessing;1995'
_exptl_crystal_colour colorless
_exptl_crystal_density_diffrn 1.196
_exptl_crystal_description 'flat needle'
_exptl_crystal_F_000 1136
_exptl_crystal_size_max 0.25
_exptl_crystal_size_mid 0.10
_exptl_crystal_size_min 0.05
_refine_diff_density_max 0.254
_refine_diff_density_min -0.348
_refine_diff_density_rms 0.035
_refine_ls_abs_structure_details 'Flack H D (1983), Acta Cryst. A39, 876-881'
_refine_ls_abs_structure_Flack -0.02(7)
_refine_ls_extinction_method none
_refine_ls_goodness_of_fit_ref 1.020
_refine_ls_hydrogen_treatment riding
_refine_ls_matrix_type full
_refine_ls_number_parameters 361
_refine_ls_number_reflns 6017
_refine_ls_number_restraints 81
_refine_ls_restrained_S_all 1.027
_refine_ls_R_factor_all 0.0625
_refine_ls_R_factor_gt 0.0400
_refine_ls_shift/su_max 0.001
_refine_ls_shift/su_mean 0.000
_refine_ls_structure_factor_coef Fsqd
_refine_ls_weighting_details 'calc w=1/[\s^2^(Fo^2^)+(0.0456P)^2^+0.4416P] where P=(Fo^2^+2Fc^2^)/3'
_refine_ls_weighting_scheme calc
_refine_ls_wR_factor_gt 0.0864
_refine_ls_wR_factor_ref 0.0965
_reflns_number_gt 4621
_reflns_number_total 6017
_reflns_threshold_expression >2sigma(I)
_cod_data_source_file ja8011808-file005.cif
_cod_data_source_block 07155
_cod_depositor_comments
;
The following automatic conversions were performed:

'_exptl_absorpt_correction_type' value 'multi-scans' was replaced
with the value 'multi-scan' as specified in the replacement file
'src/cod-tools/trunk/data/replacement-values/replacement_values.lst'.

Automatic conversion script
Id: cif_fix_values 5376 2017-05-30 11:51:03Z andrius 
;
_cod_database_code 4107752

loop_
_symmetry_equiv_pos_as_xyz
'x, y, z'
'-x+1/2, -y, z+1/2'
'-x, y+1/2, -z+1/2'
'x+1/2, -y+1/2, -z'

loop_
_atom_site_label
_atom_site_type_symbol
_atom_site_fract_x
_atom_site_fract_y
_atom_site_fract_z
_atom_site_U_iso_or_equiv
_atom_site_adp_type
_atom_site_occupancy
_atom_site_symmetry_multiplicity
_atom_site_calc_flag
_atom_site_refinement_flags
_atom_site_disorder_assembly
_atom_site_disorder_group
Cl1 Cl 0.47294(8) 0.43200(6) 0.44254(2) 0.0635(2) Uani 1 1 d . . .
O1 O 0.87313(16) 0.39059(13) 0.68914(5) 0.0405(4) Uani 1 1 d . A .
O3 O 1.14981(18) 0.40095(15) 0.53538(6) 0.0489(4) Uani 1 1 d . . .
O4 O 1.1334(2) 0.57085(19) 0.49821(6) 0.0639(5) Uani 1 1 d . . .
O5 O 1.13270(15) 0.54903(14) 0.66160(5) 0.0396(4) Uani 1 1 d . . .
O6 O 1.28537(14) 0.57816(13) 0.60037(5) 0.0338(3) Uani 1 1 d . . .
N1 N 0.96280(19) 0.36308(15) 0.61313(6) 0.0336(4) Uani 1 1 d . A .
H1N H 1.0141 0.3155 0.5951 0.040 Uiso 1 1 calc R . .
N2 N 1.11576(19) 0.50668(18) 0.53350(6) 0.0404(5) Uani 1 1 d . . .
C1 C 0.9227(2) 0.47988(17) 0.59462(7) 0.0297(4) Uani 1 1 d . . .
H1 H 0.8772 0.5223 0.6224 0.036 Uiso 1 1 calc R . .
C2 C 1.0474(2) 0.55966(18) 0.57931(7) 0.0317(4) Uani 1 1 d . . .
C3 C 1.1578(2) 0.55856(18) 0.61917(7) 0.0313(4) Uani 1 1 d . . .
C4 C 0.9215(2) 0.32648(18) 0.65830(7) 0.0335(5) Uani 1 1 d D . .
O2 O 0.9792(10) 0.2148(6) 0.6622(5) 0.0393(11) Uani 0.329(7) 1 d PDU A 1
C5 C 0.9524(12) 0.1435(11) 0.7079(5) 0.0375(12) Uani 0.329(7) 1 d PDU A 1
C6 C 1.0363(18) 0.0298(9) 0.6998(5) 0.084(2) Uani 0.329(7) 1 d PDU A 1
H6A H 1.0351 -0.0188 0.7295 0.127 Uiso 0.329(7) 1 calc PR A 1
H6B H 1.1321 0.0510 0.6917 0.127 Uiso 0.329(7) 1 calc PR A 1
H6C H 0.9956 -0.0161 0.6729 0.127 Uiso 0.329(7) 1 calc PR A 1
C7 C 1.009(3) 0.212(3) 0.7516(9) 0.0546(16) Uani 0.329(7) 1 d PDU A 1
H7A H 0.9447 0.2765 0.7601 0.082 Uiso 0.329(7) 1 calc PR A 1
H7B H 1.0995 0.2454 0.7435 0.082 Uiso 0.329(7) 1 calc PR A 1
H7C H 1.0180 0.1569 0.7792 0.082 Uiso 0.329(7) 1 calc PR A 1
C8 C 0.7993(12) 0.1225(12) 0.7139(5) 0.0544(13) Uani 0.329(7) 1 d PDU A 1
H8A H 0.7517 0.1996 0.7172 0.082 Uiso 0.329(7) 1 calc PR A 1
H8B H 0.7830 0.0741 0.7431 0.082 Uiso 0.329(7) 1 calc PR A 1
H8C H 0.7636 0.0800 0.6853 0.082 Uiso 0.329(7) 1 calc PR A 1
O2D O 0.9309(5) 0.2063(3) 0.6630(2) 0.0393(11) Uani 0.671(7) 1 d PDU A 2
C5D C 0.9078(6) 0.1475(5) 0.7109(2) 0.0375(12) Uani 0.671(7) 1 d PDU A 2
C6D C 0.9381(10) 0.0178(4) 0.6978(2) 0.084(2) Uani 0.671(7) 1 d PDU A 2
H6DA H 1.0315 0.0118 0.6840 0.127 Uiso 0.671(7) 1 calc PR A 2
H6DB H 0.8702 -0.0101 0.6739 0.127 Uiso 0.671(7) 1 calc PR A 2
H6DC H 0.9321 -0.0318 0.7272 0.127 Uiso 0.671(7) 1 calc PR A 2
C7D C 1.0143(15) 0.1912(12) 0.7469(4) 0.0546(16) Uani 0.671(7) 1 d PDU A 2
H7DA H 0.9944 0.2746 0.7556 0.082 Uiso 0.671(7) 1 calc PR A 2
H7DB H 1.1068 0.1862 0.7323 0.082 Uiso 0.671(7) 1 calc PR A 2
H7DC H 1.0111 0.1413 0.7762 0.082 Uiso 0.671(7) 1 calc PR A 2
C8D C 0.7596(6) 0.1628(5) 0.7273(2) 0.0544(13) Uani 0.671(7) 1 d PDU A 2
H8DA H 0.7446 0.2459 0.7375 0.082 Uiso 0.671(7) 1 calc PR A 2
H8DB H 0.7410 0.1090 0.7547 0.082 Uiso 0.671(7) 1 calc PR A 2
H8DC H 0.6971 0.1435 0.7003 0.082 Uiso 0.671(7) 1 calc PR A 2
C9 C 0.8131(2) 0.47110(17) 0.55467(7) 0.0301(4) Uani 1 1 d . . .
C10 C 0.6967(2) 0.54511(18) 0.55594(7) 0.0350(5) Uani 1 1 d . . .
H10 H 0.6884 0.6034 0.5810 0.042 Uiso 1 1 calc R . .
C11 C 0.5925(2) 0.5349(2) 0.52119(8) 0.0387(5) Uani 1 1 d . . .
H11 H 0.5136 0.5856 0.5223 0.046 Uiso 1 1 calc R . .
C12 C 0.6059(2) 0.4502(2) 0.48517(7) 0.0394(5) Uani 1 1 d . . .
C13 C 0.7196(3) 0.3766(2) 0.48244(8) 0.0422(6) Uani 1 1 d . . .
H13 H 0.7272 0.3192 0.4570 0.051 Uiso 1 1 calc R . .
C14 C 0.8232(2) 0.38688(19) 0.51707(7) 0.0364(5) Uani 1 1 d . . .
H14 H 0.9020 0.3362 0.5153 0.044 Uiso 1 1 calc R . .
C15 C 1.0044(2) 0.68965(18) 0.56864(8) 0.0379(5) Uani 1 1 d . . .
H15A H 1.0865 0.7342 0.5569 0.045 Uiso 1 1 calc R . .
H15B H 0.9350 0.6894 0.5421 0.045 Uiso 1 1 calc R . .
C16 C 0.9438(3) 0.7558(2) 0.61220(9) 0.0468(6) Uani 1 1 d . . .
H16A H 0.9171 0.8370 0.6024 0.070 Uiso 1 1 calc R . .
H16B H 1.0132 0.7602 0.6382 0.070 Uiso 1 1 calc R . .
H16C H 0.8619 0.7128 0.6241 0.070 Uiso 1 1 calc R . .
C17 C 1.3966(2) 0.5817(2) 0.63458(7) 0.0349(5) Uani 1 1 d . . .
C18 C 1.4409(2) 0.6954(2) 0.64973(8) 0.0411(5) Uani 1 1 d . . .
C19 C 1.5550(3) 0.6973(3) 0.68065(9) 0.0517(6) Uani 1 1 d . . .
H19 H 1.5898 0.7720 0.6918 0.062 Uiso 1 1 calc R . .
C20 C 1.6189(3) 0.5921(3) 0.69545(9) 0.0561(7) Uani 1 1 d . . .
H20 H 1.6969 0.5955 0.7165 0.067 Uiso 1 1 calc R . .
C21 C 1.5703(2) 0.4828(2) 0.67979(9) 0.0490(6) Uani 1 1 d . . .
H21A H 1.6148 0.4116 0.6905 0.059 Uiso 1 1 calc R . .
C22 C 1.4568(2) 0.4744(2) 0.64845(8) 0.0389(5) Uani 1 1 d . . .
C23 C 1.3684(3) 0.8076(2) 0.63254(10) 0.0507(6) Uani 1 1 d . . .
H23 H 1.2672 0.7885 0.6311 0.061 Uiso 1 1 calc R . .
C24 C 1.3843(5) 0.9135(3) 0.66702(16) 0.1102(14) Uani 1 1 d . . .
H24A H 1.3642 0.8877 0.7004 0.165 Uiso 1 1 calc R . .
H24B H 1.3196 0.9770 0.6576 0.165 Uiso 1 1 calc R . .
H24C H 1.4794 0.9439 0.6653 0.165 Uiso 1 1 calc R . .
C25 C 1.4120(5) 0.8396(3) 0.58157(13) 0.1045(14) Uani 1 1 d . . .
H25A H 1.3979 0.7705 0.5601 0.157 Uiso 1 1 calc R . .
H25B H 1.5102 0.8619 0.5815 0.157 Uiso 1 1 calc R . .
H25C H 1.3564 0.9072 0.5699 0.157 Uiso 1 1 calc R . .
C26 C 1.4035(2) 0.3532(2) 0.63190(10) 0.0485(6) Uani 1 1 d . . .
H26 H 1.3304 0.3676 0.6068 0.058 Uiso 1 1 calc R . .
C27 C 1.3357(3) 0.2868(3) 0.67448(14) 0.0806(11) Uani 1 1 d . . .
H27A H 1.2665 0.3388 0.6898 0.121 Uiso 1 1 calc R . .
H27B H 1.4066 0.2652 0.6985 0.121 Uiso 1 1 calc R . .
H27C H 1.2905 0.2140 0.6624 0.121 Uiso 1 1 calc R . .
C28 C 1.5156(3) 0.2756(2) 0.60858(10) 0.0562(7) Uani 1 1 d . . .
H28A H 1.5517 0.3158 0.5795 0.084 Uiso 1 1 calc R . .
H28B H 1.4760 0.1980 0.5994 0.084 Uiso 1 1 calc R . .
H28C H 1.5911 0.2631 0.6319 0.084 Uiso 1 1 calc R . .

loop_
_atom_site_aniso_label
_atom_site_aniso_U_11
_atom_site_aniso_U_22
_atom_site_aniso_U_33
_atom_site_aniso_U_23
_atom_site_aniso_U_13
_atom_site_aniso_U_12
Cl1 0.0887(5) 0.0449(3) 0.0568(4) -0.0010(3) -0.0416(4) -0.0061(4)
O1 0.0552(9) 0.0356(9) 0.0308(8) 0.0021(7) 0.0067(7) 0.0103(7)
O3 0.0624(10) 0.0407(10) 0.0437(9) -0.0092(7) 0.0131(8) 0.0065(8)
O4 0.0834(13) 0.0805(14) 0.0280(8) 0.0170(9) 0.0094(8) 0.0202(12)
O5 0.0400(8) 0.0519(10) 0.0268(7) -0.0018(7) 0.0010(6) 0.0006(8)
O6 0.0359(7) 0.0361(8) 0.0295(7) 0.0057(6) 0.0013(6) 0.0000(7)
N1 0.0508(11) 0.0247(9) 0.0252(9) 0.0013(7) 0.0027(8) 0.0068(8)
N2 0.0434(10) 0.0501(13) 0.0277(10) 0.0005(9) -0.0017(8) 0.0041(9)
C1 0.0399(11) 0.0246(10) 0.0246(10) 0.0015(8) -0.0016(9) 0.0059(9)
C2 0.0420(11) 0.0285(11) 0.0246(9) 0.0002(8) 0.0007(8) 0.0023(10)
C3 0.0387(11) 0.0252(10) 0.0299(10) 0.0006(9) 0.0006(9) 0.0041(9)
C4 0.0451(12) 0.0273(11) 0.0281(11) 0.0010(9) -0.0045(9) -0.0001(10)
O2 0.069(3) 0.0216(9) 0.0272(8) 0.0056(7) 0.012(2) -0.0026(15)
C5 0.054(4) 0.0298(12) 0.0283(14) 0.0092(10) 0.016(2) 0.004(2)
C6 0.162(6) 0.0357(18) 0.0556(19) 0.0171(15) 0.044(4) 0.020(3)
C7 0.0547(18) 0.061(5) 0.048(2) 0.026(2) -0.0051(18) -0.005(3)
C8 0.047(3) 0.066(3) 0.050(3) 0.024(2) 0.002(2) -0.004(2)
O2D 0.069(3) 0.0216(9) 0.0272(8) 0.0056(7) 0.012(2) -0.0026(15)
C5D 0.054(4) 0.0298(12) 0.0283(14) 0.0092(10) 0.016(2) 0.004(2)
C6D 0.162(6) 0.0357(18) 0.0556(19) 0.0171(15) 0.044(4) 0.020(3)
C7D 0.0547(18) 0.061(5) 0.048(2) 0.026(2) -0.0051(18) -0.005(3)
C8D 0.047(3) 0.066(3) 0.050(3) 0.024(2) 0.002(2) -0.004(2)
C9 0.0410(11) 0.0244(10) 0.0248(10) 0.0029(8) -0.0007(9) -0.0029(9)
C10 0.0456(12) 0.0311(11) 0.0282(10) -0.0007(9) -0.0025(9) 0.0020(10)
C11 0.0462(13) 0.0340(12) 0.0359(12) 0.0029(9) -0.0090(10) 0.0039(10)
C12 0.0566(14) 0.0316(12) 0.0300(11) 0.0044(9) -0.0132(10) -0.0070(11)
C13 0.0697(16) 0.0268(11) 0.0300(12) -0.0046(9) -0.0035(11) -0.0081(12)
C14 0.0481(13) 0.0307(11) 0.0303(11) -0.0021(9) -0.0008(10) 0.0033(10)
C15 0.0454(13) 0.0281(11) 0.0400(12) 0.0075(9) -0.0058(10) -0.0021(10)
C16 0.0560(14) 0.0258(11) 0.0587(15) -0.0004(10) -0.0052(13) 0.0047(11)
C17 0.0319(11) 0.0439(13) 0.0290(10) 0.0045(10) 0.0005(8) -0.0040(10)
C18 0.0440(13) 0.0451(13) 0.0341(12) -0.0032(10) 0.0077(10) -0.0025(11)
C19 0.0480(15) 0.0597(16) 0.0474(14) -0.0100(12) -0.0001(12) -0.0122(13)
C20 0.0450(13) 0.081(2) 0.0426(14) 0.0014(14) -0.0075(11) -0.0097(14)
C21 0.0394(13) 0.0604(16) 0.0472(14) 0.0148(12) -0.0049(11) -0.0013(12)
C22 0.0351(11) 0.0434(13) 0.0383(12) 0.0113(10) 0.0003(10) -0.0006(10)
C23 0.0569(15) 0.0371(13) 0.0581(16) -0.0059(12) 0.0082(13) -0.0047(12)
C24 0.147(4) 0.059(2) 0.124(3) -0.032(2) -0.021(3) 0.021(2)
C25 0.144(3) 0.072(2) 0.098(3) 0.045(2) 0.053(2) 0.042(2)
C26 0.0407(13) 0.0361(13) 0.0686(17) 0.0153(12) -0.0085(12) -0.0019(10)
C27 0.075(2) 0.0502(18) 0.117(3) 0.0225(18) 0.042(2) 0.0000(16)
C28 0.0602(16) 0.0481(15) 0.0602(17) 0.0086(13) 0.0019(13) -0.0028(13)

loop_
_atom_type_symbol
_atom_type_description
_atom_type_scat_dispersion_real
_atom_type_scat_dispersion_imag
_atom_type_scat_source
C C 0.0033 0.0016 'International Tables Vol C Tables 4.2.6.8 and 6.1.1.4'
H H 0.0000 0.0000 'International Tables Vol C Tables 4.2.6.8 and 6.1.1.4'
N N 0.0061 0.0033 'International Tables Vol C Tables 4.2.6.8 and 6.1.1.4'
O O 0.0106 0.0060 'International Tables Vol C Tables 4.2.6.8 and 6.1.1.4'
Cl Cl 0.1484 0.1585 'International Tables Vol C Tables 4.2.6.8 and 6.1.1.4'

loop_
_geom_angle_atom_site_label_1
_geom_angle_atom_site_label_2
_geom_angle_atom_site_label_3
_geom_angle
C3 O6 C17 115.95(15)
C4 N1 C1 120.60(17)
C4 N1 H1N 119.7
C1 N1 H1N 119.7
O4 N2 O3 124.2(2)
O4 N2 C2 118.98(19)
O3 N2 C2 116.78(17)
N1 C1 C9 112.23(16)
N1 C1 C2 113.76(16)
C9 C1 C2 112.23(15)
N1 C1 H1 106.0
C9 C1 H1 106.0
C2 C1 H1 106.0
C3 C2 C15 109.42(17)
C3 C2 N2 106.46(15)
C15 C2 N2 108.84(16)
C3 C2 C1 109.97(15)
C15 C2 C1 112.53(17)
N2 C2 C1 109.44(16)
O5 C3 O6 124.85(18)
O5 C3 C2 123.89(18)
O6 C3 C2 111.11(16)
O1 C4 O2D 123.3(3)
O1 C4 N1 125.08(19)
O2D C4 N1 111.4(3)
O1 C4 O2 130.1(6)
O2D C4 O2 20.2(5)
N1 C4 O2 103.0(5)
C4 O2 C5 118.4(8)
C8 C5 O2 110.0(9)
C8 C5 C7 110.0(15)
O2 C5 C7 109.4(15)
C8 C5 C6 114.0(11)
O2 C5 C6 103.1(8)
C7 C5 C6 110.1(14)
C4 O2D C5D 120.9(4)
O2D C5D C7D 109.6(7)
O2D C5D C8D 110.8(4)
C7D C5D C8D 114.4(7)
O2D C5D C6D 100.5(4)
C7D C5D C6D 109.4(6)
C8D C5D C6D 111.1(4)
C5D C6D H6DA 109.5
C5D C6D H6DB 109.5
H6DA C6D H6DB 109.5
C5D C6D H6DC 109.5
H6DA C6D H6DC 109.5
H6DB C6D H6DC 109.5
C5D C7D H7DA 109.5
C5D C7D H7DB 109.5
H7DA C7D H7DB 109.5
C5D C7D H7DC 109.5
H7DA C7D H7DC 109.5
H7DB C7D H7DC 109.5
C5D C8D H8DA 109.5
C5D C8D H8DB 109.5
H8DA C8D H8DB 109.5
C5D C8D H8DC 109.5
H8DA C8D H8DC 109.5
H8DB C8D H8DC 109.5
C10 C9 C14 118.16(19)
C10 C9 C1 120.12(18)
C14 C9 C1 121.68(18)
C11 C10 C9 121.1(2)
C11 C10 H10 119.4
C9 C10 H10 119.4
C12 C11 C10 118.8(2)
C12 C11 H11 120.6
C10 C11 H11 120.6
C13 C12 C11 121.7(2)
C13 C12 Cl1 118.70(17)
C11 C12 Cl1 119.53(18)
C12 C13 C14 119.3(2)
C12 C13 H13 120.3
C14 C13 H13 120.3
C13 C14 C9 120.8(2)
C13 C14 H14 119.6
C9 C14 H14 119.6
C16 C15 C2 114.33(17)
C16 C15 H15A 108.7
C2 C15 H15A 108.7
C16 C15 H15B 108.7
C2 C15 H15B 108.7
H15A C15 H15B 107.6
C15 C16 H16A 109.5
C15 C16 H16B 109.5
H16A C16 H16B 109.5
C15 C16 H16C 109.5
H16A C16 H16C 109.5
H16B C16 H16C 109.5
C22 C17 C18 124.9(2)
C22 C17 O6 118.23(19)
C18 C17 O6 116.74(19)
C19 C18 C17 115.9(2)
C19 C18 C23 123.0(2)
C17 C18 C23 121.1(2)
C20 C19 C18 121.2(2)
C20 C19 H19 119.4
C18 C19 H19 119.4
C21 C20 C19 120.5(2)
C21 C20 H20 119.8
C19 C20 H20 119.8
C20 C21 C22 121.3(2)
C20 C21 H21A 119.3
C22 C21 H21A 119.3
C17 C22 C21 116.2(2)
C17 C22 C26 123.14(19)
C21 C22 C26 120.7(2)
C25 C23 C18 111.0(2)
C25 C23 C24 111.5(3)
C18 C23 C24 113.8(3)
C25 C23 H23 106.7
C18 C23 H23 106.7
C24 C23 H23 106.7
C23 C24 H24A 109.5
C23 C24 H24B 109.5
H24A C24 H24B 109.5
C23 C24 H24C 109.5
H24A C24 H24C 109.5
H24B C24 H24C 109.5
C23 C25 H25A 109.5
C23 C25 H25B 109.5
H25A C25 H25B 109.5
C23 C25 H25C 109.5
H25A C25 H25C 109.5
H25B C25 H25C 109.5
C22 C26 C28 113.0(2)
C22 C26 C27 110.3(2)
C28 C26 C27 110.4(2)
C22 C26 H26 107.6
C28 C26 H26 107.6
C27 C26 H26 107.6
C26 C27 H27A 109.5
C26 C27 H27B 109.5
H27A C27 H27B 109.5
C26 C27 H27C 109.5
H27A C27 H27C 109.5
H27B C27 H27C 109.5
C26 C28 H28A 109.5
C26 C28 H28B 109.5
H28A C28 H28B 109.5
C26 C28 H28C 109.5
H28A C28 H28C 109.5
H28B C28 H28C 109.5

loop_
_geom_bond_atom_site_label_1
_geom_bond_atom_site_label_2
_geom_bond_distance
Cl1 C12 1.749(2)
O1 C4 1.204(2)
O3 N2 1.226(2)
O4 N2 1.217(2)
O5 C3 1.195(2)
O6 C3 1.353(2)
O6 C17 1.427(2)
N1 C4 1.365(3)
N1 C1 1.452(2)
N1 H1N 0.8800
N2 C2 1.539(3)
C1 C9 1.527(3)
C1 C2 1.555(3)
C1 H1 1.0000
C2 C3 1.528(3)
C2 C15 1.538(3)
C4 O2D 1.351(4)
C4 O2 1.370(7)
O2 C5 1.508(11)
C5 C8 1.506(11)
C5 C7 1.520(13)
C5 C6 1.522(12)
C6 H6A 0.9800
C6 H6B 0.9800
C6 H6C 0.9800
C7 H7A 0.9800
C7 H7B 0.9800
C7 H7C 0.9800
C8 H8A 0.9800
C8 H8B 0.9800
C8 H8C 0.9800
O2D C5D 1.488(5)
C5D C7D 1.508(8)
C5D C8D 1.509(5)
C5D C6D 1.520(6)
C6D H6DA 0.9800
C6D H6DB 0.9800
C6D H6DC 0.9800
C7D H7DA 0.9800
C7D H7DB 0.9800
C7D H7DC 0.9800
C8D H8DA 0.9800
C8D H8DB 0.9800
C8D H8DC 0.9800
C9 C10 1.395(3)
C9 C14 1.400(3)
C10 C11 1.391(3)
C10 H10 0.9500
C11 C12 1.375(3)
C11 H11 0.9500
C12 C13 1.373(3)
C13 C14 1.384(3)
C13 H13 0.9500
C14 H14 0.9500
C15 C16 1.523(3)
C15 H15A 0.9900
C15 H15B 0.9900
C16 H16A 0.9800
C16 H16B 0.9800
C16 H16C 0.9800
C17 C22 1.385(3)
C17 C18 1.402(3)
C18 C19 1.391(3)
C18 C23 1.511(4)
C19 C20 1.388(4)
C19 H19 0.9500
C20 C21 1.376(4)
C20 H20 0.9500
C21 C22 1.396(3)
C21 H21A 0.9500
C22 C26 1.518(3)
C23 C25 1.505(4)
C23 C24 1.523(4)
C23 H23 1.0000
C24 H24A 0.9800
C24 H24B 0.9800
C24 H24C 0.9800
C25 H25A 0.9800
C25 H25B 0.9800
C25 H25C 0.9800
C26 C28 1.527(4)
C26 C27 1.531(4)
C26 H26 1.0000
C27 H27A 0.9800
C27 H27B 0.9800
C27 H27C 0.9800
C28 H28A 0.9800
C28 H28B 0.9800
C28 H28C 0.9800

loop_
_geom_hbond_atom_site_label_D
_geom_hbond_atom_site_label_H
_geom_hbond_atom_site_label_A
_geom_hbond_distance_DH
_geom_hbond_distance_HA
_geom_hbond_distance_DA
_geom_hbond_angle_DHA
_geom_hbond_site_symmetry_A
N1 H1N O3 0.88 2.31 2.828(2) 118.1 .
N1 H1N Cl1 0.88 2.98 3.6332(18) 132.9 4_556

loop_
_geom_torsion_atom_site_label_1
_geom_torsion_atom_site_label_2
_geom_torsion_atom_site_label_3
_geom_torsion_atom_site_label_4
_geom_torsion
C4 N1 C1 C9 -107.4(2)
C4 N1 C1 C2 123.8(2)
O4 N2 C2 C3 -113.9(2)
O3 N2 C2 C3 65.7(2)
O4 N2 C2 C15 3.9(3)
O3 N2 C2 C15 -176.46(19)
O4 N2 C2 C1 127.2(2)
O3 N2 C2 C1 -53.1(2)
N1 C1 C2 C3 -47.5(2)
C9 C1 C2 C3 -176.27(16)
N1 C1 C2 C15 -169.73(16)
C9 C1 C2 C15 61.5(2)
N1 C1 C2 N2 69.13(19)
C9 C1 C2 N2 -59.7(2)
C17 O6 C3 O5 3.0(3)
C17 O6 C3 C2 178.65(17)
C15 C2 C3 O5 92.2(2)
N2 C2 C3 O5 -150.4(2)
C1 C2 C3 O5 -31.9(3)
C15 C2 C3 O6 -83.5(2)
N2 C2 C3 O6 34.0(2)
C1 C2 C3 O6 152.41(16)
C1 N1 C4 O1 -13.9(3)
C1 N1 C4 O2D 160.9(3)
C1 N1 C4 O2 -179.8(5)
O1 C4 O2 C5 16.5(12)
O2D C4 O2 C5 -61.4(19)
N1 C4 O2 C5 -178.5(8)
C4 O2 C5 C8 60.2(13)
C4 O2 C5 C7 -60.7(16)
C4 O2 C5 C6 -177.8(11)
O1 C4 O2D C5D -12.6(5)
N1 C4 O2D C5D 172.5(3)
O2 C4 O2D C5D 104(2)
C4 O2D C5D C7D -61.5(7)
C4 O2D C5D C8D 65.7(5)
C4 O2D C5D C6D -176.7(4)
N1 C1 C9 C10 133.17(19)
C2 C1 C9 C10 -97.2(2)
N1 C1 C9 C14 -44.5(3)
C2 C1 C9 C14 85.1(2)
C14 C9 C10 C11 0.7(3)
C1 C9 C10 C11 -177.05(19)
C9 C10 C11 C12 -0.1(3)
C10 C11 C12 C13 -0.6(3)
C10 C11 C12 Cl1 177.49(17)
C11 C12 C13 C14 0.6(3)
Cl1 C12 C13 C14 -177.51(17)
C12 C13 C14 C9 0.1(3)
C10 C9 C14 C13 -0.7(3)
C1 C9 C14 C13 177.02(19)
C3 C2 C15 C16 -60.1(2)
N2 C2 C15 C16 -176.09(18)
C1 C2 C15 C16 62.4(2)
C3 O6 C17 C22 84.9(2)
C3 O6 C17 C18 -98.2(2)
C22 C17 C18 C19 0.6(3)
O6 C17 C18 C19 -176.06(18)
C22 C17 C18 C23 179.9(2)
O6 C17 C18 C23 3.3(3)
C17 C18 C19 C20 -0.4(3)
C23 C18 C19 C20 -179.8(2)
C18 C19 C20 C21 -0.1(4)
C19 C20 C21 C22 0.6(4)
C18 C17 C22 C21 -0.2(3)
O6 C17 C22 C21 176.44(18)
C18 C17 C22 C26 178.8(2)
O6 C17 C22 C26 -4.6(3)
C20 C21 C22 C17 -0.4(3)
C20 C21 C22 C26 -179.4(2)
C19 C18 C23 C25 100.9(3)
C17 C18 C23 C25 -78.4(3)
C19 C18 C23 C24 -25.8(4)
C17 C18 C23 C24 154.9(3)
C17 C22 C26 C28 126.5(2)
C21 C22 C26 C28 -54.6(3)
C17 C22 C26 C27 -109.2(3)
C21 C22 C26 C27 69.7(3)
